data_7107096
loop_
_publ_author_name
'Marc Vidal'
'Vanessa Kairouz'
'Christine DeWolf'
'Andreea R. Schmitzer'

_publ_section_title
;
 A Molecular Chalice with Hydrophobic Walls and Hydrophilic Rim:
 Self-assembly and Complexation Properties
;
_journal_name_full Chem.Commun.
_journal_page_first 12834
_journal_paper_doi 10.1039/c1cc15125h
_journal_volume 47
_journal_year 2011
_chemical_compound_source 'Synthesized by the authors. See text'
_chemical_formula_moiety 'C40 H38 N4 O8'
_chemical_formula_sum 'C40 H38 N4 O8'
_chemical_formula_weight 702.74
_chemical_name_systematic
;
?
;
_space_group_IT_number 2
_symmetry_cell_setting triclinic
_symmetry_space_group_name_Hall '-P 1'
_symmetry_space_group_name_H-M 'P -1'
_atom_sites_solution_hydrogens geom
_atom_sites_solution_primary direct
_atom_sites_solution_secondary difmap
_audit_creation_method SHELXL-97
_cell_angle_alpha 103.151(2)
_cell_angle_beta 92.589(2)
_cell_angle_gamma 99.426(2)
_cell_formula_units_Z 2
_cell_length_a 8.4941(4)
_cell_length_b 14.0115(6)
_cell_length_c 14.3666(6)
_cell_measurement_reflns_used 7744
_cell_measurement_temperature 150
_cell_measurement_theta_max 67.37
_cell_measurement_theta_min 3.17
_cell_volume 1636.46(13)
_computing_cell_refinement 'SAINT V7.34A (Bruker AXS, 2006b)'
_computing_data_collection 'APEX2 v2.1-0 (Bruker AXS, 2006a)'
_computing_data_reduction 'SAINT V7.34A (Bruker AXS, 2006b)'
_computing_molecular_graphics 'SHELXTL v6.12 (Bruker AXS, 2001)'
_computing_publication_material 'UdMX (Maris, 2004)'
_computing_structure_refinement 'SHELXL97 (Sheldrick, 2008)'
_computing_structure_solution 'SHELXS97 (Sheldrick, 2008)'
_diffrn_ambient_temperature 150
_diffrn_detector_area_resol_mean 8.3
_diffrn_measured_fraction_theta_full 0.866
_diffrn_measured_fraction_theta_max 0.866
_diffrn_measurement_device_type 'Bruker Microstar'
_diffrn_measurement_method \w
_diffrn_radiation_monochromator 'Helios optics'
_diffrn_radiation_source 'Rotating Anode'
_diffrn_radiation_type CuK\a
_diffrn_radiation_wavelength 1.54178
_diffrn_reflns_av_R_equivalents 0.054
_diffrn_reflns_av_sigmaI/netI 0.0376
_diffrn_reflns_limit_h_max 8
_diffrn_reflns_limit_h_min -9
_diffrn_reflns_limit_k_max 16
_diffrn_reflns_limit_k_min -16
_diffrn_reflns_limit_l_max 17
_diffrn_reflns_limit_l_min -17
_diffrn_reflns_number 26274
_diffrn_reflns_theta_full 67.80
_diffrn_reflns_theta_max 67.80
_diffrn_reflns_theta_min 3.17
_exptl_absorpt_coefficient_mu 0.824
_exptl_absorpt_correction_T_max 0.9837
_exptl_absorpt_correction_T_min 0.8532
_exptl_absorpt_correction_type multi-scan
_exptl_absorpt_process_details 'Sadabs (Sheldrick, 1996)'
_exptl_crystal_colour Colorless
_exptl_crystal_density_diffrn 1.426
_exptl_crystal_density_method 'not measured'
_exptl_crystal_description needle
_exptl_crystal_F_000 740
_exptl_crystal_size_max 0.12
_exptl_crystal_size_mid 0.03
_exptl_crystal_size_min 0.02
_refine_diff_density_max 0.294
_refine_diff_density_min -0.215
_refine_diff_density_rms 0.038
_refine_ls_extinction_method none
_refine_ls_goodness_of_fit_ref 1.047
_refine_ls_hydrogen_treatment constr
_refine_ls_matrix_type full
_refine_ls_number_parameters 469
_refine_ls_number_reflns 5140
_refine_ls_number_restraints 0
_refine_ls_restrained_S_all 1.047
_refine_ls_R_factor_all 0.0518
_refine_ls_R_factor_gt 0.0380
_refine_ls_shift/su_max 0.001
_refine_ls_shift/su_mean 0.000
_refine_ls_structure_factor_coef Fsqd
_refine_ls_weighting_details 'calc w=1/[\s^2^(Fo^2^)+(0.0600P)^2^] where P=(Fo^2^+2Fc^2^)/3'
_refine_ls_weighting_scheme calc
_refine_ls_wR_factor_gt 0.0978
_refine_ls_wR_factor_ref 0.1027
_reflns_number_gt 3876
_reflns_number_total 5140
_reflns_threshold_expression I>2\s(I)
_cod_data_source_file c1cc15125h.txt
_cod_data_source_block schm26
_cod_depositor_comments
;
The following automatic conversions were performed:

'_geom_bond_publ_flag' value 'Y' changed to 'y' according to the
built-in table from CIF Core dictionary named 'cif_core.dic' version
2.4.1 from 2010-06-29 (61 time).

'_geom_angle_publ_flag' value 'Y'
changed to 'y' according to the built-in table from CIF Core
dictionary named 'cif_core.dic' version 2.4.1 from 2010-06-29 (92
times).

'_geom_torsion_publ_flag' value 'Y' changed to 'y' according
to the built-in table from CIF Core dictionary named 'cif_core.dic'
version 2.4.1 from 2010-06-29 (145 times).

Automatic conversion script
Id: cif_fix_values 1715 2011-07-08 13:25:40Z adriana 
;
_cod_original_cell_volume 1636.46(12)
_cod_original_sg_symbol_H-M P-1
_cod_database_code 7107096

loop_
_symmetry_equiv_pos_as_xyz
'x, y, z'
'-x, -y, -z'

loop_
_atom_site_label
_atom_site_type_symbol
_atom_site_fract_x
_atom_site_fract_y
_atom_site_fract_z
_atom_site_U_iso_or_equiv
_atom_site_adp_type
_atom_site_occupancy
_atom_site_symmetry_multiplicity
_atom_site_calc_flag
_atom_site_refinement_flags
O1 O 0.5474(2) 0.61638(9) 0.35159(9) 0.0536(4) Uani 1 1 d .
O2 O 0.28932(17) 0.64986(9) 0.24767(9) 0.0492(4) Uani 1 1 d .
O3 O 0.28622(18) 0.66943(10) 0.04990(9) 0.0544(4) Uani 1 1 d .
O4 O 0.57085(19) 0.68695(9) -0.07282(8) 0.0476(4) Uani 1 1 d .
O5 O 0.78631(18) 0.62280(8) 0.02045(9) 0.0485(4) Uani 1 1 d .
O6 O 0.7297(2) 0.53267(11) 0.19336(10) 0.0668(5) Uani 1 1 d .
O7 O 0.98838(18) 0.89610(9) 0.34268(8) 0.0478(4) Uani 1 1 d .
O8 O 0.50049(17) 1.00247(9) 0.13799(8) 0.0463(4) Uani 1 1 d .
N1 N 0.84590(19) 1.02426(10) 0.38779(9) 0.0346(4) Uani 1 1 d .
N2 N 0.62195(18) 1.05084(10) 0.29167(9) 0.0342(4) Uani 1 1 d .
N3 N 0.76780(18) 1.07521(10) 0.17158(9) 0.0339(4) Uani 1 1 d .
N4 N 0.97201(19) 1.01273(10) 0.25456(9) 0.0348(4) Uani 1 1 d .
C1 C 0.5329(3) 0.71290(12) 0.35362(12) 0.0418(5) Uani 1 1 d .
C2 C 0.4047(3) 0.72810(13) 0.29883(12) 0.0422(5) Uani 1 1 d .
C3 C 0.3424(3) 0.58277(13) 0.16847(13) 0.0490(5) Uani 1 1 d .
H39A H 0.2507 0.5298 0.1382 0.059 Uiso 1 1 calc R
H39B H 0.4250 0.5506 0.1935 0.059 Uiso 1 1 calc R
C4 C 0.4101(3) 0.63256(14) 0.09370(13) 0.0480(5) Uani 1 1 d .
H38A H 0.4982 0.6882 0.1235 0.058 Uiso 1 1 calc R
H38B H 0.4538 0.5843 0.0446 0.058 Uiso 1 1 calc R
C5 C 0.3405(3) 0.74817(14) 0.00602(13) 0.0497(5) Uani 1 1 d .
H40A H 0.4183 0.7995 0.0520 0.060 Uiso 1 1 calc R
H40B H 0.2483 0.7791 -0.0082 0.060 Uiso 1 1 calc R
C6 C 0.4186(3) 0.71618(15) -0.08570(13) 0.0518(6) Uani 1 1 d .
H35A H 0.3451 0.6596 -0.1288 0.062 Uiso 1 1 calc R
H35B H 0.4331 0.7719 -0.1181 0.062 Uiso 1 1 calc R
C7 C 0.6915(2) 0.75849(13) -0.01912(11) 0.0405(5) Uani 1 1 d .
C8 C 0.8084(2) 0.72377(12) 0.03045(12) 0.0400(5) Uani 1 1 d .
C9 C 0.8923(3) 0.58422(14) 0.07713(13) 0.0492(5) Uani 1 1 d .
H36A H 1.0037 0.6157 0.0719 0.059 Uiso 1 1 calc R
H36B H 0.8825 0.5118 0.0493 0.059 Uiso 1 1 calc R
C10 C 0.8647(3) 0.59973(15) 0.18145(14) 0.0588(6) Uani 1 1 d .
H48A H 0.9599 0.5894 0.2177 0.071 Uiso 1 1 calc R
H48B H 0.8483 0.6689 0.2070 0.071 Uiso 1 1 calc R
C11 C 0.7287(3) 0.51045(15) 0.28573(14) 0.0611(6) Uani 1 1 d .
H51A H 0.8314 0.4900 0.3004 0.073 Uiso 1 1 calc R
H51B H 0.6418 0.4533 0.2833 0.073 Uiso 1 1 calc R
C12 C 0.7058(3) 0.59539(15) 0.36517(15) 0.0564(6) Uani 1 1 d .
H42A H 0.7199 0.5780 0.4277 0.068 Uiso 1 1 calc R
H42B H 0.7866 0.6550 0.3653 0.068 Uiso 1 1 calc R
C13 C 0.7542(2) 0.97752(12) 0.45524(11) 0.0391(5) Uani 1 1 d .
H12A H 0.7043 1.0281 0.4977 0.047 Uiso 1 1 calc R
H12B H 0.8284 0.9534 0.4959 0.047 Uiso 1 1 calc R
C14 C 0.6248(2) 0.89122(12) 0.40454(11) 0.0376(5) Uani 1 1 d .
C15 C 0.6404(3) 0.79516(13) 0.40731(11) 0.0411(5) Uani 1 1 d .
H20 H 0.7261 0.7850 0.4466 0.049 Uiso 1 1 calc R
C16 C 0.3866(2) 0.82437(13) 0.29800(12) 0.0416(5) Uani 1 1 d .
H22 H 0.2970 0.8345 0.2619 0.050 Uiso 1 1 calc R
C17 C 0.4965(2) 0.90661(12) 0.34879(11) 0.0377(5) Uani 1 1 d .
C18 C 0.4860(2) 1.01067(12) 0.33860(12) 0.0382(5) Uani 1 1 d .
H21A H 0.3852 1.0089 0.3004 0.046 Uiso 1 1 calc R
H21B H 0.4841 1.0548 0.4029 0.046 Uiso 1 1 calc R
C19 C 1.0544(2) 0.96726(13) 0.17342(11) 0.0384(5) Uani 1 1 d .
H31A H 1.1355 0.9324 0.1960 0.046 Uiso 1 1 calc R
H31B H 1.1105 1.0197 0.1446 0.046 Uiso 1 1 calc R
C20 C 0.9361(2) 0.89440(12) 0.09914(11) 0.0365(5) Uani 1 1 d .
C21 C 0.9309(2) 0.79218(12) 0.08706(12) 0.0382(5) Uani 1 1 d .
H33 H 1.0130 0.7693 0.1184 0.046 Uiso 1 1 calc R
C22 C 0.6999(2) 0.85956(13) -0.00970(11) 0.0403(5) Uani 1 1 d .
H15 H 0.6231 0.8825 -0.0452 0.048 Uiso 1 1 calc R
C23 C 0.8193(2) 0.92839(12) 0.05110(11) 0.0367(5) Uani 1 1 d .
C24 C 0.8088(2) 1.03829(12) 0.07263(11) 0.0387(5) Uani 1 1 d .
H19A H 0.9128 1.0770 0.0633 0.046 Uiso 1 1 calc R
H19B H 0.7264 1.0490 0.0269 0.046 Uiso 1 1 calc R
C25 C 0.7794(2) 1.09232(11) 0.34097(10) 0.0331(4) Uani 1 1 d .
C26 C 0.6173(2) 1.03750(12) 0.19447(11) 0.0350(4) Uani 1 1 d .
C27 C 0.8872(2) 1.09493(11) 0.25279(11) 0.0325(4) Uani 1 1 d .
C28 C 0.9390(2) 0.96868(12) 0.32874(11) 0.0363(5) Uani 1 1 d .
C29 C 0.7847(3) 1.37964(15) 0.52864(15) 0.0621(7) Uani 1 1 d .
H50 H 0.7880 1.4440 0.5691 0.074 Uiso 1 1 calc R
C30 C 0.8751(3) 1.31554(16) 0.55482(14) 0.0579(6) Uani 1 1 d .
H41 H 0.9393 1.3354 0.6142 0.069 Uiso 1 1 calc R
C31 C 0.8737(3) 1.22263(14) 0.49569(12) 0.0469(5) Uani 1 1 d .
H45 H 0.9371 1.1791 0.5143 0.056 Uiso 1 1 calc R
C32 C 0.7800(2) 1.19296(12) 0.40942(11) 0.0360(5) Uani 1 1 d .
C33 C 0.6872(3) 1.25705(13) 0.38460(13) 0.0480(5) Uani 1 1 d .
H28 H 0.6207 1.2370 0.3261 0.058 Uiso 1 1 calc R
C34 C 0.6903(3) 1.35021(14) 0.44427(15) 0.0570(6) Uani 1 1 d .
H43 H 0.6263 1.3938 0.4263 0.068 Uiso 1 1 calc R
C35 C 1.2243(3) 1.36740(17) 0.28171(19) 0.0719(8) Uani 1 1 d .
H47 H 1.2991 1.4273 0.2882 0.086 Uiso 1 1 calc R
C36 C 1.2559(3) 1.29699(18) 0.32925(19) 0.0729(7) Uani 1 1 d .
H52 H 1.3520 1.3091 0.3699 0.087 Uiso 1 1 calc R
C37 C 1.1484(3) 1.20834(15) 0.31819(15) 0.0569(6) Uani 1 1 d .
H44 H 1.1725 1.1594 0.3501 0.068 Uiso 1 1 calc R
C38 C 1.0066(2) 1.19088(12) 0.26107(11) 0.0378(5) Uani 1 1 d .
C39 C 0.9752(3) 1.26353(14) 0.21571(14) 0.0533(6) Uani 1 1 d .
H46 H 0.8771 1.2534 0.1774 0.064 Uiso 1 1 calc R
C40 C 1.0839(4) 1.35042(16) 0.22500(18) 0.0699(7) Uani 1 1 d .
H49 H 1.0613 1.3988 0.1919 0.084 Uiso 1 1 calc R

loop_
_atom_site_aniso_label
_atom_site_aniso_U_11
_atom_site_aniso_U_22
_atom_site_aniso_U_33
_atom_site_aniso_U_23
_atom_site_aniso_U_13
_atom_site_aniso_U_12
O1 0.0571(13) 0.0366(7) 0.0655(8) 0.0131(6) 0.0039(7) 0.0024(7)
O2 0.0440(10) 0.0452(7) 0.0494(7) 0.0023(5) 0.0076(6) -0.0063(6)
O3 0.0441(10) 0.0578(8) 0.0621(8) 0.0231(7) 0.0015(7) 0.0003(7)
O4 0.0462(11) 0.0464(7) 0.0419(7) -0.0007(5) 0.0002(6) 0.0015(7)
O5 0.0541(10) 0.0363(7) 0.0513(7) 0.0051(5) 0.0002(7) 0.0053(6)
O6 0.0754(13) 0.0598(9) 0.0580(8) 0.0105(7) 0.0122(8) -0.0056(8)
O7 0.0572(11) 0.0450(7) 0.0475(7) 0.0175(6) 0.0033(6) 0.0181(7)
O8 0.0397(9) 0.0586(8) 0.0366(6) 0.0087(6) -0.0043(6) 0.0031(7)
N1 0.0398(11) 0.0353(7) 0.0292(6) 0.0101(5) 0.0027(6) 0.0047(7)
N2 0.0315(10) 0.0399(7) 0.0298(6) 0.0088(5) 0.0032(6) 0.0014(7)
N3 0.0361(10) 0.0375(7) 0.0273(6) 0.0086(5) 0.0029(6) 0.0035(6)
N4 0.0374(11) 0.0358(7) 0.0323(7) 0.0091(5) 0.0051(6) 0.0074(7)
C1 0.0493(15) 0.0353(9) 0.0408(9) 0.0116(7) 0.0110(9) 0.0023(8)
C2 0.0417(14) 0.0403(10) 0.0396(9) 0.0067(7) 0.0085(9) -0.0040(9)
C3 0.0554(16) 0.0408(10) 0.0458(10) 0.0073(8) 0.0022(9) -0.0008(9)
C4 0.0468(16) 0.0511(11) 0.0460(10) 0.0114(8) 0.0042(9) 0.0084(10)
C5 0.0480(15) 0.0463(10) 0.0554(11) 0.0153(9) 0.0025(10) 0.0059(9)
C6 0.0532(18) 0.0520(11) 0.0445(10) 0.0094(8) -0.0076(9) -0.0010(11)
C7 0.0447(14) 0.0422(10) 0.0297(8) 0.0031(7) 0.0064(8) 0.0005(9)
C8 0.0455(14) 0.0368(9) 0.0356(8) 0.0049(7) 0.0095(8) 0.0050(9)
C9 0.0491(16) 0.0391(10) 0.0579(11) 0.0069(8) 0.0087(10) 0.0086(9)
C10 0.0674(18) 0.0482(11) 0.0575(12) 0.0122(9) 0.0051(11) 0.0014(11)
C11 0.0771(19) 0.0489(11) 0.0596(12) 0.0162(9) 0.0154(12) 0.0109(11)
C12 0.067(2) 0.0479(11) 0.0557(12) 0.0133(9) 0.0001(11) 0.0132(11)
C13 0.0488(14) 0.0401(9) 0.0276(8) 0.0105(7) 0.0049(8) 0.0016(8)
C14 0.0444(14) 0.0384(9) 0.0294(8) 0.0098(7) 0.0075(8) 0.0021(8)
C15 0.0474(14) 0.0420(10) 0.0339(8) 0.0124(7) 0.0042(8) 0.0032(9)
C16 0.0356(13) 0.0463(10) 0.0423(9) 0.0119(8) 0.0063(8) 0.0030(9)
C17 0.0387(13) 0.0401(9) 0.0343(8) 0.0100(7) 0.0110(8) 0.0031(8)
C18 0.0329(13) 0.0440(9) 0.0380(8) 0.0108(7) 0.0086(8) 0.0048(8)
C19 0.0343(13) 0.0409(9) 0.0396(9) 0.0078(7) 0.0079(8) 0.0068(8)
C20 0.0375(13) 0.0413(9) 0.0302(8) 0.0077(7) 0.0119(8) 0.0038(8)
C21 0.0352(13) 0.0430(9) 0.0375(8) 0.0081(7) 0.0086(8) 0.0105(8)
C22 0.0454(14) 0.0466(10) 0.0286(8) 0.0091(7) 0.0056(8) 0.0066(9)
C23 0.0420(13) 0.0404(9) 0.0274(8) 0.0085(7) 0.0094(8) 0.0037(8)
C24 0.0484(14) 0.0414(9) 0.0271(7) 0.0113(7) 0.0074(8) 0.0045(9)
C25 0.0353(13) 0.0335(8) 0.0287(7) 0.0069(6) 0.0026(7) 0.0021(8)
C26 0.0393(13) 0.0342(8) 0.0304(8) 0.0075(6) 0.0020(8) 0.0039(8)
C27 0.0322(12) 0.0349(8) 0.0303(8) 0.0086(6) 0.0025(7) 0.0043(8)
C28 0.0378(13) 0.0360(9) 0.0321(8) 0.0062(7) -0.0028(8) 0.0017(8)
C29 0.0739(19) 0.0420(11) 0.0594(13) -0.0067(9) 0.0164(12) 0.0029(11)
C30 0.0544(17) 0.0623(13) 0.0436(10) -0.0077(9) 0.0000(10) 0.0023(12)
C31 0.0489(15) 0.0493(10) 0.0377(9) 0.0030(8) 0.0014(9) 0.0063(9)
C32 0.0409(13) 0.0346(9) 0.0309(8) 0.0073(7) 0.0078(8) 0.0018(8)
C33 0.0600(16) 0.0415(10) 0.0420(9) 0.0098(8) 0.0042(9) 0.0084(10)
C34 0.0704(18) 0.0408(10) 0.0606(12) 0.0104(9) 0.0112(11) 0.0128(10)
C35 0.065(2) 0.0462(12) 0.0940(17) 0.0081(12) 0.0261(15) -0.0131(12)
C36 0.0442(17) 0.0647(15) 0.0946(17) 0.0031(13) -0.0012(13) -0.0098(12)
C37 0.0481(16) 0.0498(11) 0.0674(13) 0.0115(10) -0.0023(11) -0.0012(10)
C38 0.0369(14) 0.0374(9) 0.0368(8) 0.0065(7) 0.0079(8) 0.0023(8)
C39 0.0578(16) 0.0458(11) 0.0574(11) 0.0203(9) 0.0063(10) 0.0009(10)
C40 0.084(2) 0.0454(11) 0.0799(15) 0.0254(11) 0.0179(15) -0.0055(12)

loop_
_atom_type_symbol
_atom_type_description
_atom_type_scat_dispersion_real
_atom_type_scat_dispersion_imag
_atom_type_scat_source
C C 0.0181 0.0091 'International Tables Vol C Tables 4.2.6.8 and 6.1.1.4'
H H 0.0000 0.0000 'International Tables Vol C Tables 4.2.6.8 and 6.1.1.4'
N N 0.0311 0.0180 'International Tables Vol C Tables 4.2.6.8 and 6.1.1.4'
O O 0.0492 0.0322 'International Tables Vol C Tables 4.2.6.8 and 6.1.1.4'

loop_
_geom_angle_atom_site_label_1
_geom_angle_atom_site_label_2
_geom_angle_atom_site_label_3
_geom_angle
_geom_angle_publ_flag
C1 O1 C12 117.86(15) y
C2 O2 C3 116.09(15) y
C5 O3 C4 114.84(16) y
C7 O4 C6 116.81(15) y
C8 O5 C9 118.19(14) y
C10 O6 C11 114.57(17) y
C28 N1 C25 111.79(12) y
C28 N1 C13 118.20(14) y
C25 N1 C13 120.48(15) y
C26 N2 C25 114.05(14) y
C26 N2 C18 121.85(14) y
C25 N2 C18 123.30(13) y
C26 N3 C27 111.57(12) y
C26 N3 C24 117.28(13) y
C27 N3 C24 120.94(15) y
C28 N4 C27 113.80(14) y
C28 N4 C19 122.12(15) y
C27 N4 C19 122.66(13) y
O1 C1 C2 117.65(16) y
O1 C1 C15 123.19(19) y
C2 C1 C15 119.16(17) y
C16 C2 O2 118.43(19) y
C16 C2 C1 119.49(16) y
O2 C2 C1 122.02(17) y
O2 C3 C4 113.64(15) y
O2 C3 H39A 108.8 ?
C4 C3 H39A 108.8 ?
O2 C3 H39B 108.8 ?
C4 C3 H39B 108.8 ?
H39A C3 H39B 107.7 ?
O3 C4 C3 109.01(17) y
O3 C4 H38A 109.9 ?
C3 C4 H38A 109.9 ?
O3 C4 H38B 109.9 ?
C3 C4 H38B 109.9 ?
H38A C4 H38B 108.3 ?
O3 C5 C6 113.95(16) y
O3 C5 H40A 108.8 ?
C6 C5 H40A 108.8 ?
O3 C5 H40B 108.8 ?
C6 C5 H40B 108.8 ?
H40A C5 H40B 107.7 ?
O4 C6 C5 114.64(16) y
O4 C6 H35A 108.6 ?
C5 C6 H35A 108.6 ?
O4 C6 H35B 108.6 ?
C5 C6 H35B 108.6 ?
H35A C6 H35B 107.6 ?
O4 C7 C22 123.92(19) y
O4 C7 C8 116.16(16) y
C22 C7 C8 119.89(16) y
O5 C8 C21 125.23(18) y
O5 C8 C7 115.86(16) y
C21 C8 C7 118.86(16) y
O5 C9 C10 115.61(18) y
O5 C9 H36A 108.4 ?
C10 C9 H36A 108.4 ?
O5 C9 H36B 108.4 ?
C10 C9 H36B 108.4 ?
H36A C9 H36B 107.4 ?
O6 C10 C9 109.96(16) y
O6 C10 H48A 109.7 ?
C9 C10 H48A 109.7 ?
O6 C10 H48B 109.7 ?
C9 C10 H48B 109.7 ?
H48A C10 H48B 108.2 ?
O6 C11 C12 114.04(17) y
O6 C11 H51A 108.7 ?
C12 C11 H51A 108.7 ?
O6 C11 H51B 108.7 ?
C12 C11 H51B 108.7 ?
H51A C11 H51B 107.6 ?
O1 C12 C11 109.15(18) y
O1 C12 H42A 109.8 ?
C11 C12 H42A 109.8 ?
O1 C12 H42B 109.8 ?
C11 C12 H42B 109.8 ?
H42A C12 H42B 108.3 ?
N1 C13 C14 112.44(12) y
N1 C13 H12A 109.1 ?
C14 C13 H12A 109.1 ?
N1 C13 H12B 109.1 ?
C14 C13 H12B 109.1 ?
H12A C13 H12B 107.8 ?
C15 C14 C17 119.49(16) y
C15 C14 C13 119.51(18) y
C17 C14 C13 120.81(16) y
C14 C15 C1 121.38(19) y
C14 C15 H20 119.3 ?
C1 C15 H20 119.3 ?
C2 C16 C17 121.6(2) y
C2 C16 H22 119.2 ?
C17 C16 H22 119.2 ?
C16 C17 C14 118.82(17) y
C16 C17 C18 121.14(18) y
C14 C17 C18 119.88(15) y
N2 C18 C17 111.10(15) y
N2 C18 H21A 109.4 ?
C17 C18 H21A 109.4 ?
N2 C18 H21B 109.4 ?
C17 C18 H21B 109.4 ?
H21A C18 H21B 108 ?
N4 C19 C20 110.17(15) y
N4 C19 H31A 109.6 ?
C20 C19 H31A 109.6 ?
N4 C19 H31B 109.6 ?
C20 C19 H31B 109.6 ?
H31A C19 H31B 108.1 ?
C23 C20 C21 119.77(16) y
C23 C20 C19 119.72(15) y
C21 C20 C19 120.03(17) y
C8 C21 C20 121.14(19) y
C8 C21 H33 119.4 ?
C20 C21 H33 119.4 ?
C7 C22 C23 120.99(19) y
C7 C22 H15 119.5 ?
C23 C22 H15 119.5 ?
C20 C23 C22 119.23(16) y
C20 C23 C24 120.96(15) y
C22 C23 C24 119.43(18) y
N3 C24 C23 111.98(12) y
N3 C24 H19A 109.2 ?
C23 C24 H19A 109.2 ?
N3 C24 H19B 109.2 ?
C23 C24 H19B 109.2 ?
H19A C24 H19B 107.9 ?
N2 C25 N1 113.45(12) y
N2 C25 C32 111.13(15) y
N1 C25 C32 112.22(13) y
N2 C25 C27 101.49(12) y
N1 C25 C27 102.58(14) y
C32 C25 C27 115.34(12) y
O8 C26 N2 126.18(16) y
O8 C26 N3 125.68(14) y
N2 C26 N3 108.08(15) y
N3 C27 N4 114.04(13) y
N3 C27 C38 112.43(13) y
N4 C27 C38 110.08(15) y
N3 C27 C25 102.59(14) y
N4 C27 C25 101.40(12) y
C38 C27 C25 115.76(13) y
O7 C28 N4 126.06(17) y
O7 C28 N1 125.99(15) y
N4 C28 N1 107.88(15) y
C34 C29 C30 119.54(19) y
C34 C29 H50 120.2 ?
C30 C29 H50 120.2 ?
C29 C30 C31 120.7(2) y
C29 C30 H41 119.7 ?
C31 C30 H41 119.7 ?
C30 C31 C32 120.0(2) y
C30 C31 H45 120 ?
C32 C31 H45 120 ?
C33 C32 C31 118.88(16) y
C33 C32 C25 119.67(15) y
C31 C32 C25 121.45(18) y
C32 C33 C34 120.56(19) y
C32 C33 H28 119.7 ?
C34 C33 H28 119.7 ?
C29 C34 C33 120.3(2) y
C29 C34 H43 119.9 ?
C33 C34 H43 119.9 ?
C40 C35 C36 119.4(2) y
C40 C35 H47 120.3 ?
C36 C35 H47 120.3 ?
C35 C36 C37 120.4(2) y
C35 C36 H52 119.8 ?
C37 C36 H52 119.8 ?
C38 C37 C36 120.4(2) y
C38 C37 H44 119.8 ?
C36 C37 H44 119.8 ?
C39 C38 C37 118.34(17) y
C39 C38 C27 121.96(18) y
C37 C38 C27 119.66(16) y
C40 C39 C38 121.1(2) y
C40 C39 H46 119.4 ?
C38 C39 H46 119.4 ?
C35 C40 C39 120.3(2) y
C35 C40 H49 119.9 ?
C39 C40 H49 119.9 ?

loop_
_geom_bond_atom_site_label_1
_geom_bond_atom_site_label_2
_geom_bond_distance
_geom_bond_publ_flag
O1 C1 1.372(2) y
O1 C12 1.437(3) y
O2 C2 1.385(2) y
O2 C3 1.442(2) y
O3 C5 1.415(2) y
O3 C4 1.427(3) y
O4 C7 1.375(2) y
O4 C6 1.436(3) y
O5 C8 1.370(2) y
O5 C9 1.435(3) y
O6 C10 1.402(3) y
O6 C11 1.430(2) y
O7 C28 1.214(2) y
O8 C26 1.212(2) y
N1 C28 1.383(2) y
N1 C25 1.454(2) y
N1 C13 1.471(2) y
N2 C26 1.364(2) y
N2 C25 1.450(2) y
N2 C18 1.461(2) y
N3 C26 1.385(2) y
N3 C27 1.456(2) y
N3 C24 1.476(2) y
N4 C28 1.366(2) y
N4 C27 1.459(2) y
N4 C19 1.462(2) y
C1 C2 1.387(3) y
C1 C15 1.395(2) y
C2 C16 1.385(3) y
C3 C4 1.495(2) y
C3 H39a 0.99 ?
C3 H39b 0.99 ?
C4 H38a 0.99 ?
C4 H38b 0.99 ?
C5 C6 1.512(3) y
C5 H40a 0.99 ?
C5 H40b 0.99 ?
C6 H35a 0.99 ?
C6 H35b 0.99 ?
C7 C22 1.381(2) y
C7 C8 1.407(3) y
C8 C21 1.380(3) y
C9 C10 1.500(3) y
C9 H36a 0.99 ?
C9 H36b 0.99 ?
C10 H48a 0.99 ?
C10 H48b 0.99 ?
C11 C12 1.495(3) y
C11 H51a 0.99 ?
C11 H51b 0.99 ?
C12 H42a 0.99 ?
C12 H42b 0.99 ?
C13 C14 1.514(2) y
C13 H12a 0.99 ?
C13 H12b 0.99 ?
C14 C15 1.383(2) y
C14 C17 1.397(3) y
C15 H20 0.95 ?
C16 C17 1.391(2) y
C16 H22 0.95 ?
C17 C18 1.515(2) y
C18 H21a 0.99 ?
C18 H21b 0.99 ?
C19 C20 1.504(2) y
C19 H31a 0.99 ?
C19 H31b 0.99 ?
C20 C23 1.389(3) y
C20 C21 1.396(2) y
C21 H33 0.95 ?
C22 C23 1.392(2) y
C22 H15 0.95 ?
C23 C24 1.518(2) y
C24 H19a 0.99 ?
C24 H19b 0.99 ?
C25 C32 1.524(2) y
C25 C27 1.600(2) y
C27 C38 1.523(2) y
C29 C34 1.363(3) y
C29 C30 1.375(3) y
C29 H50 0.95 ?
C30 C31 1.381(3) y
C30 H41 0.95 ?
C31 C32 1.382(3) y
C31 H45 0.95 ?
C32 C33 1.381(3) y
C33 C34 1.385(3) y
C33 H28 0.95 ?
C34 H43 0.95 ?
C35 C40 1.368(4) y
C35 C36 1.374(4) y
C35 H47 0.95 ?
C36 C37 1.389(3) y
C36 H52 0.95 ?
C37 C38 1.381(3) y
C37 H44 0.95 ?
C38 C39 1.381(3) y
C39 C40 1.378(3) y
C39 H46 0.95 ?
C40 H49 0.95 ?

loop_
_geom_torsion_atom_site_label_1
_geom_torsion_atom_site_label_2
_geom_torsion_atom_site_label_3
_geom_torsion_atom_site_label_4
_geom_torsion
_geom_torsion_publ_flag
C12 O1 C1 C2 149.98(17) y
C12 O1 C1 C15 -29.7(2) y
C3 O2 C2 C16 115.92(19) y
C3 O2 C2 C1 -66.9(2) y
O1 C1 C2 C16 -179.27(15) y
C15 C1 C2 C16 0.4(3) y
O1 C1 C2 O2 3.6(2) y
C15 C1 C2 O2 -176.75(15) y
C2 O2 C3 C4 -59.4(2) y
C5 O3 C4 C3 157.20(15) y
O2 C3 C4 O3 -64.9(2) y
C4 O3 C5 C6 71.9(2) y
C7 O4 C6 C5 -61.9(2) y
O3 C5 C6 O4 -69.5(2) y
C6 O4 C7 C22 -26.7(2) y
C6 O4 C7 C8 151.28(15) y
C9 O5 C8 C21 3.9(2) y
C9 O5 C8 C7 -173.68(15) y
O4 C7 C8 O5 -1.0(2) y
C22 C7 C8 O5 177.03(15) y
O4 C7 C8 C21 -178.77(15) y
C22 C7 C8 C21 -0.7(2) y
C8 O5 C9 C10 74.2(2) y
C11 O6 C10 C9 155.03(19) y
O5 C9 C10 O6 75.9(2) y
C10 O6 C11 C12 69.7(3) y
C1 O1 C12 C11 -128.53(16) y
O6 C11 C12 O1 66.6(2) y
C28 N1 C13 C14 -65.5(2) y
C25 N1 C13 C14 78.00(19) y
N1 C13 C14 C15 110.59(18) y
N1 C13 C14 C17 -64.3(2) y
C17 C14 C15 C1 1.7(3) y
C13 C14 C15 C1 -173.30(15) y
O1 C1 C15 C14 177.50(16) y
C2 C1 C15 C14 -2.2(3) y
O2 C2 C16 C17 179.09(15) y
C1 C2 C16 C17 1.8(3) y
C2 C16 C17 C14 -2.3(3) y
C2 C16 C17 C18 173.06(15) y
C15 C14 C17 C16 0.5(2) y
C13 C14 C17 C16 175.45(15) y
C15 C14 C17 C18 -174.88(15) y
C13 C14 C17 C18 0.0(2) y
C26 N2 C18 C17 90.0(2) y
C25 N2 C18 C17 -79.08(19) y
C16 C17 C18 N2 -112.68(18) y
C14 C17 C18 N2 62.64(19) y
C28 N4 C19 C20 85.2(2) y
C27 N4 C19 C20 -80.34(18) y
N4 C19 C20 C23 64.88(19) y
N4 C19 C20 C21 -107.16(18) y
O5 C8 C21 C20 -174.54(15) y
C7 C8 C21 C20 3.0(2) y
C23 C20 C21 C8 -2.1(2) y
C19 C20 C21 C8 169.90(16) y
O4 C7 C22 C23 175.50(16) y
C8 C7 C22 C23 -2.4(2) y
C21 C20 C23 C22 -1.0(2) y
C19 C20 C23 C22 -173.04(15) y
C21 C20 C23 C24 171.87(14) y
C19 C20 C23 C24 -0.2(2) y
C7 C22 C23 C20 3.2(2) y
C7 C22 C23 C24 -169.71(15) y
C26 N3 C24 C23 -66.1(2) y
C27 N3 C24 C23 76.21(19) y
C20 C23 C24 N3 -64.8(2) y
C22 C23 C24 N3 108.00(18) y
C26 N2 C25 N1 -114.47(15) y
C18 N2 C25 N1 55.4(2) y
C26 N2 C25 C32 117.98(15) y
C18 N2 C25 C32 -72.15(18) y
C26 N2 C25 C27 -5.17(17) y
C18 N2 C25 C27 164.71(15) y
C28 N1 C25 N2 92.25(17) y
C13 N1 C25 N2 -53.42(18) y
C28 N1 C25 C32 -140.76(15) y
C13 N1 C25 C32 73.57(18) y
C28 N1 C25 C27 -16.36(17) y
C13 N1 C25 C27 -162.04(12) y
C25 N2 C26 O8 178.60(17) y
C18 N2 C26 O8 8.6(3) y
C25 N2 C26 N3 -4.12(19) y
C18 N2 C26 N3 -174.16(15) y
C27 N3 C26 O8 -169.78(17) y
C24 N3 C26 O8 -24.1(3) y
C27 N3 C26 N2 12.92(19) y
C24 N3 C26 N2 158.59(14) y
C26 N3 C27 N4 93.37(17) y
C24 N3 C27 N4 -50.88(18) y
C26 N3 C27 C38 -140.42(15) y
C24 N3 C27 C38 75.34(18) y
C26 N3 C27 C25 -15.39(17) y
C24 N3 C27 C25 -159.63(13) y
C28 N4 C27 N3 -112.64(15) y
C19 N4 C27 N3 54.0(2) y
C28 N4 C27 C38 119.92(15) y
C19 N4 C27 C38 -73.41(18) y
C28 N4 C27 C25 -3.15(17) y
C19 N4 C27 C25 163.51(14) y
N2 C25 C27 N3 11.78(15) y
N1 C25 C27 N3 129.26(13) y
C32 C25 C27 N3 -108.44(16) y
N2 C25 C27 N4 -106.31(14) y
N1 C25 C27 N4 11.16(15) y
C32 C25 C27 N4 133.47(15) y
N2 C25 C27 C38 134.59(15) y
N1 C25 C27 C38 -107.93(16) y
C32 C25 C27 C38 14.4(2) y
C27 N4 C28 O7 176.13(17) y
C19 N4 C28 O7 9.4(3) y
C27 N4 C28 N1 -6.80(19) y
C19 N4 C28 N1 -173.55(15) y
C25 N1 C28 O7 -167.78(17) y
C13 N1 C28 O7 -21.2(3) y
C25 N1 C28 N4 15.14(19) y
C13 N1 C28 N4 161.68(14) y
C34 C29 C30 C31 1.3(3) y
C29 C30 C31 C32 -0.4(3) y
C30 C31 C32 C33 -0.9(3) y
C30 C31 C32 C25 178.06(17) y
N2 C25 C32 C33 -35.8(2) y
N1 C25 C32 C33 -164.07(16) y
C27 C25 C32 C33 78.9(2) y
N2 C25 C32 C31 145.19(16) y
N1 C25 C32 C31 17.0(2) y
C27 C25 C32 C31 -100.02(19) y
C31 C32 C33 C34 1.2(3) y
C25 C32 C33 C34 -177.76(17) y
C30 C29 C34 C33 -1.0(3) y
C32 C33 C34 C29 -0.3(3) y
C40 C35 C36 C37 1.5(4) y
C35 C36 C37 C38 -1.5(4) y
C36 C37 C38 C39 0.0(3) y
C36 C37 C38 C27 -177.67(19) y
N3 C27 C38 C39 18.2(2) y
N4 C27 C38 C39 146.57(17) y
C25 C27 C38 C39 -99.2(2) y
N3 C27 C38 C37 -164.17(17) y
N4 C27 C38 C37 -35.8(2) y
C25 C27 C38 C37 78.4(2) y
C37 C38 C39 C40 1.6(3) y
C27 C38 C39 C40 179.18(19) y
C36 C35 C40 C39 0.0(4) y
C38 C39 C40 C35 -1.6(4) y
